data_2007645
loop_
_publ_author_name
'Camalli, Mercedes'
'Pifferi, Augusto'
'Palmieri, Gianni'

_publ_section_title
;
 Enantiopure \d-Hydroxy-\b-enamino Ketones
;
_journal_issue 9
_journal_name_full 'Acta Crystallographica Section C'
_journal_page_first 1306
_journal_page_last 1309
_journal_paper_doi 10.1107/S0108270196011985
_journal_volume 54
_journal_year 1998
_chemical_formula_iupac 'C24 H31 N O2 ,H2 O'
_chemical_formula_moiety 'C24 H31 N O2 ,H2 O'
_chemical_formula_sum 'C24 H33 N O3'
_chemical_formula_weight 383.52
_space_group_IT_number 146
_symmetry_cell_setting trigonal
_symmetry_space_group_name_Hall 'R 3'
_symmetry_space_group_name_H-M 'R 3 :H'
_atom_type_scat_source 'IntTabIV Table 2.2B'
_cell_angle_alpha 90
_cell_angle_beta 90
_cell_angle_gamma 120
_cell_formula_units_Z 9
_cell_length_a 27.132(5)
_cell_length_b 27.132(5)
_cell_length_c 8.290(4)
_cell_measurement_reflns_used 15
_cell_measurement_temperature 296
_cell_measurement_theta_max 26
_cell_measurement_theta_min 20
_cell_volume 5285(3)
_computing_cell_refinement 'MSC/AFC Diffractometer Control Software'
_computing_data_collection
;MSC/AFC Diffractometer Control Software
(Molecular Structure Corporation, 1988)
;
_computing_data_reduction 'TEXSAN PROCESS (Molecular Structure Corporation, 1985)'
_computing_molecular_graphics 'CAOS (Camalli & Spagna, 1994)'
_computing_structure_refinement 'SIR97 (Altomare et al., 1998)'
_computing_structure_solution 'SIR97(Altomare et al., 1998)'
_diffrn_measurement_device 'Rigaku AFC-5'
_diffrn_measurement_method '\q/2\q scans'
_diffrn_radiation_type CuK\a
_diffrn_radiation_wavelength 1.5418
_diffrn_reflns_av_R_equivalents 0.056
_diffrn_reflns_limit_h_max 31
_diffrn_reflns_limit_h_min 0
_diffrn_reflns_limit_k_max 0
_diffrn_reflns_limit_k_min -26
_diffrn_reflns_limit_l_max 9
_diffrn_reflns_limit_l_min -9
_diffrn_reflns_number 2114
_diffrn_reflns_theta_max 62
_diffrn_standards_decay_% 0.0
_diffrn_standards_interval_count 97
_diffrn_standards_number 3
_exptl_absorpt_coefficient_mu 0.526
_exptl_absorpt_correction_type none
_exptl_crystal_colour colorless
_exptl_crystal_density_diffrn 1.084
_exptl_crystal_density_meas ?
_exptl_crystal_description prism
_exptl_crystal_size_max 0.6
_exptl_crystal_size_mid 0.4
_exptl_crystal_size_min 0.4
_refine_diff_density_max 0.2
_refine_diff_density_min -0.2
_refine_ls_extinction_method none
_refine_ls_goodness_of_fit_obs 0.997
_refine_ls_hydrogen_treatment 'H atoms rigid to parent atom'
_refine_ls_number_parameters 252
_refine_ls_number_reflns 1843
_refine_ls_R_factor_all 0.060
_refine_ls_R_factor_obs .055
_refine_ls_shift/esd_max 0.05
_refine_ls_structure_factor_coef F
_refine_ls_weighting_details 'w = 1/[20.7883+0.0125F + 0.0026F^2^]'
_refine_ls_weighting_scheme calc
_refine_ls_wR_factor_all 0.084
_refine_ls_wR_factor_obs .074
_reflns_number_observed 1699
_reflns_number_total 1843
_reflns_observed_criterion I>2.0\s(I)
_cod_data_source_file na1240.cif
_cod_data_source_block 2
_cod_depositor_comments
;
The following automatic conversions were performed:

'_exptl_crystal_density_meas' value 'none' was changed to '?' - the
value is perceived as not measured.

Automatic conversion script
Id: cif_fix_values 3008 2015-01-20 13:52:24Z robertas 

The following automatic conversions were performed:

'_refine_ls_weighting_scheme' value 'w = 1/[20.7883+0.0125F +
0.0026F^2^]' was changed to 'calc'. New tag
'_refine_ls_weighting_details' was created. The value of the new tag
was set to 'w = 1/[20.7883+0.0125F + 0.0026F^2^]'.

Automatic conversion script
Id: cif_fix_values 3143 2015-03-26 13:38:13Z robertas 
;
_cod_original_sg_symbol_H-M 'R 3'
_cod_database_code 2007645

loop_
_symmetry_equiv_pos_as_xyz
x,y,z
-y,x-y,z
y-x,-x,z
2/3+x,1/3+y,1/3+z
2/3-y,1/3+x-y,1/3+z
2/3+y-x,1/3-x,1/3+z
1/3+x,2/3+y,2/3+z
1/3-y,2/3+x-y,2/3+z
1/3+y-x,2/3-x,2/3+z

loop_
_atom_site_aniso_label
_atom_site_aniso_U_11
_atom_site_aniso_U_22
_atom_site_aniso_U_33
_atom_site_aniso_U_12
_atom_site_aniso_U_13
_atom_site_aniso_U_23
O(1) .072(2) .062(2) .096(2) .0370(10) -.005(2) .0050(10)
O(2) .077(2) .073(2) .127(3) .035(2) .042(2) .023(2)
N(1) .062(2) .056(2) .066(2) .030(2) .0080(10) .0040(10)
C(1) .095(3) .109(4) .080(3) .071(3) -.011(2) -.022(3)
C(2) .063(2) .070(2) .077(2) .043(2) .000(2) -.001(2)
C(3) .055(2) .061(2) .081(2) .030(2) .000(2) .000(2)
C(4) .051(2) .058(2) .057(2) .027(2) -.003(2) -.004(2)
C(5) .053(2) .061(2) .071(2) .029(2) .006(2) .004(2)
C(6) .050(2) .061(2) .084(3) .024(2) .008(2) .007(2)
C(7) .043(2) .058(2) .130(4) .018(2) .000(2) .005(3)
C(8) .061(3) .067(3) .188(7) .020(2) .024(3) .041(4)
C(9) .080(4) .068(4) .270(10) .025(3) .035(6) .050(6)
C(10) .082(4) .069(4) .32(2) .029(3) .011(7) -.018(7)
C(11) .094(4) .080(5) .250(10) .035(4) -.009(6) -.053(6)
C(12) .071(3) .082(3) .139(5) .035(3) -.009(3) -.031(3)
C(13) .055(2) .066(2) .059(2) .029(2) .004(2) .001(2)
C(14) .071(2) .071(2) .060(2) .041(2) .011(2) .010(2)
C(15) .106(4) .095(4) .106(4) .067(3) .029(3) .019(3)
C(16) .175(8) .118(5) .144(7) .102(6) .050(6) .005(5)
C(17) .240(10) .136(7) .127(6) .115(9) .037(8) -.029(5)
C(18) .186(9) .143(7) .084(4) .084(7) -.028(5) -.038(4)
C(19) .134(5) .115(4) .065(2) .076(4) -.016(3) -.018(3)
C(20) .076(3) .078(3) .103(4) .025(3) .024(3) .011(3)
C(21) .073(3) .103(4) .126(4) .049(3) -.037(3) -.036(3)
C(22) .099(4) .128(5) .086(3) .068(4) -.038(3) -.034(3)
C(23) .152(6) .157(6) .076(3) .108(6) .028(4) .020(4)
C(24) .190(8) .140(6) .125(5) .115(6) -.035(5) -.056(5)
O(3) .147(6) .091(4) .190(8) .071(5) .051(6) .034(5)

loop_
_atom_site_label
_atom_site_fract_x
_atom_site_fract_y
_atom_site_fract_z
_atom_site_U_iso_or_equiv
O(1) .50220(10) -.12360(10) .2344 .0750(10)
O(2) .6053(2) .09300(10) .0342(7) .094(2)
N(1) .47140(10) -.04430(10) .3155(6) .0610(10)
C(1) .5136(3) -.0938(3) -.0459(7) .086(3)
C(2) .5397(2) -.0809(2) .1242(7) .065(2)
C(3) .5609(2) -.0207(2) .1920(7) .065(2)
C(4) .5159(2) -.0053(2) .2298(6) .056(2)
C(5) .5221(2) .0474(2) .1958(7) .061(2)
C(6) .5682(2) .0948(2) .1209(7) .066(2)
C(7) .5719(2) .1509(2) .1463(8) .080(2)
C(8) .5902(2) .1898(2) .0200(10) .111(3)
C(9) .5929(3) .2431(3) .043(2) .145(5)
C(10) .5782(4) .2550(4) .192(2) .162(6)
C(11) .5614(3) .2174(4) .316(2) .143(5)
C(12) .5572(2) .1650(3) .2950(10) .099(3)
C(13) .4220(2) -.0401(2) .3633(6) .061(2)
C(14) .4357(2) .0069(2) .4824(7) .065(2)
C(15) .4044(3) .0352(3) .4790(9) .095(3)
C(16) .4172(5) .0785(4) .5900(10) .132(6)
C(17) .4589(6) .0930(5) .7030(10) .161(8)
C(18) .4880(5) .0651(4) .7074(9) .137(6)
C(19) .4776(3) .0221(3) .5987(8) .098(4)
C(20) .3776(2) -.0978(2) .4352(9) .092(3)
C(21) .5957(2) -.0123(3) .3442(9) .098(3)
C(22) .4548(3) -.0992(3) -.0483(8) .099(3)
C(23) .5536(4) -.0453(4) -.1622(8) .114(5)
C(24) .5087(5) -.1498(4) -.1000(10) .137(6)
O(3) .6713(4) .2757(3) .6300(10) .138(5)
H(1) .47230(10) -.07780(10) .3482(6) .062
H(2) .5745(2) -.0817(2) .1120(7) .065
H(3) .5831(2) .0041(2) .1057(7) .065
H(4) .4908(2) .0524(2) .2271(7) .062
H(5) .6011(2) .1811(2) -.0820(10) .110
H(6) .6046(3) .2702(3) -.043(2) .144
H(7) .5801(4) .2909(4) .209(2) .160
H(8) .5524(3) .2272(4) .419(2) .145
H(9) .5440(2) .1381(3) .3820(10) .099
H(10) .4076(2) -.0309(2) .2691(6) .061
H(11) .3746(3) .0249(3) .4015(9) .096
H(12) .5169(5) .0752(4) .7881(9) .139
H(13) .4674(6) .1230(5) .7790(10) .159
H(14) .3964(5) .0985(4) .5880(10) .132
H(15) .4992(3) .0030(3) .6038(8) .100
H(16) .3446(2) -.0961(2) .4677(9) .092
H(17) .3671(2) -.1271(2) .3557(9) .092
H(18) .3936(2) -.1062(2) .5273(9) .092
H(19) .6089(2) .0252(3) .3862(9) .099
H(20) .5724(2) -.0400(3) .4234(9) .099
H(21) .6278(2) -.0168(3) .3191(9) .099
H(22) .4400(3) -.1072(3) -.1563(8) .099
H(23) .4296(3) -.1296(3) .0218(8) .099
H(24) .4577(3) -.0642(3) -.0124(8) .099
H(25) .5374(4) -.0532(4) -.2685(8) .115
H(26) .5579(4) -.0099(4) -.1249(8) .115
H(27) .5901(4) -.0429(4) -.1652(8) .115
H(28) .4925(5) -.1593(4) -.2060(10) .136
H(29) .5459(5) -.1459(4) -.1010(10) .136
H(30) .4848(5) -.1795(4) -.0260(10) .136

loop_
_geom_angle_atom_site_label_1
_geom_angle_atom_site_label_2
_geom_angle_atom_site_label_3
_geom_angle
_geom_angle_publ_flag
C(13) N(1) C(4) 125.6(4) yes
C(22) C(1) C(2) 112.0(5) no
C(23) C(1) C(2) 109.3(7) no
C(23) C(1) C(22) 109.1(9) no
C(24) C(1) C(2) 107.0(6) no
C(24) C(1) C(22) 109.6(9) no
C(24) C(1) C(23) 109.8(7) no
C(1) C(2) O(1) 110.1(6) yes
C(3) C(2) O(1) 111.3(4) yes
C(3) C(2) C(1) 117.4(5) yes
C(4) C(3) C(2) 116.4(5) no
C(21) C(3) C(2) 109.6(5) no
C(21) C(3) C(4) 108.3(5) no
C(3) C(4) N(1) 115.2(4) no
C(5) C(4) N(1) 121.2(4) no
C(5) C(4) C(3) 123.2(5) no
C(6) C(5) C(4) 128.7(4) no
C(5) C(6) O(2) 125.3(5) yes
C(7) C(6) O(2) 118.3(6) yes
C(7) C(6) C(5) 116.4(4) yes
C(14) C(13) N(1) 113.5(5) no
C(20) C(13) N(1) 107.9(4) no
C(20) C(13) C(14) 110.1(5) no
C(8) C(7) C(6) 119.0(6) no
C(12) C(7) C(6) 121.3(6) no
C(12) C(7) C(8) 119.7(6) no
C(9) C(8) C(7) 119.1(9) no
C(10) C(9) C(8) 118.0(10) no
C(11) C(10) C(9) 122.0(10) no
C(12) C(11) C(10) 119.0(10) no
C(11) C(12) C(7) 120.5(8) no
C(15) C(14) C(13) 119.4(6) no
C(19) C(14) C(13) 121.7(4) no
C(19) C(14) C(15) 118.9(6) no
C(16) C(15) C(14) 119.0(8) no
C(17) C(16) C(15) 121.1(9) no
C(18) C(17) C(16) 119.0(10) no
C(19) C(18) C(17) 121.0(10) no
C(18) C(19) C(14) 119.6(7) no

loop_
_geom_bond_atom_site_label_1
_geom_bond_atom_site_label_2
_geom_bond_site_symmetry_1
_geom_bond_site_symmetry_2
_geom_bond_distance
_geom_bond_publ_flag
O(1) C(2) . . 1.426(8) yes
O(2) C(6) . . 1.257(7) yes
N(1) C(4) . . 1.344(8) yes
N(1) C(13) . . 1.456(6) yes
C(1) C(2) . . 1.538(9) no
C(1) C(22) . . 1.530(10) no
C(1) C(23) . . 1.550(10) no
C(1) C(24) . . 1.53(2) no
C(2) C(3) . . 1.542(8) no
C(3) C(4) . . 1.509(6) no
C(3) C(21) . . 1.523(9) no
C(4) C(5) . . 1.383(7) no
C(5) C(6) . . 1.413(9) no
C(6) C(7) . . 1.490(7) no
C(13) C(14) . . 1.504(8) no
C(13) C(20) . . 1.540(10) no
C(7) C(8) . . 1.390(10) no
C(7) C(12) . . 1.400(10) no
C(8) C(9) . . 1.420(10) no
C(9) C(10) . . 1.39(2) no
C(10) C(11) . . 1.36(2) no
C(11) C(12) . . 1.380(10) no
C(14) C(15) . . 1.399(8) no
C(14) C(19) . . 1.390(10) no
C(15) C(16) . . 1.400(10) no
C(16) C(17) . . 1.36(2) no
C(17) C(18) . . 1.34(2) no
C(18) C(19) . . 1.390(10) no
